data_1553648
loop_
_publ_author_name
'Elsaidi, Sameh K.'
'Mohamed, Mona H.'
'Simon, Cory M.'
'Braun, Efrem'
'Pham, Tony'
'Forrest, Katherine A.'
'Xu, Wenqian'
'Banerjee, Debasis'
'Space, Brian'
'Zaworotko, Michael J.'
'Thallapally, Praveen K.'

_publ_section_title
;
 Effect of ring rotation upon gas adsorption in SIFSIX-3-M (M = Fe, Ni)
 pillared square grid networks.
;
_journal_issue 3
_journal_name_full 'Chemical science'
_journal_page_first 2373
_journal_page_last 2380
_journal_paper_doi 10.1039/c6sc05012c
_journal_volume 8
_journal_year 2017
_chemical_formula_sum 'C8 H8 F6 N4 Ni Si Xe0.34'
_chemical_formula_weight 406.09
_chemical_name_common SIFSIX-3-Ni
_chemical_name_systematic SIFSIX-3-Ni
_space_group_IT_number 123
_space_group_name_Hall '-P 4 2'
_space_group_name_H-M_alt 'P 4/m m m'
_symmetry_cell_setting tetragonal
_symmetry_space_group_name_H-M 'P 4/m m m'
_audit_creation_date 2016-04-09T10:43
_audit_creation_method 'from EXP file using GSAS2CIF'
_audit_update_record
;
2016-11-14 deposited with the CCDC.
2016-12-19 downloaded from the CCDC.
;
_cell_angle_alpha 90.0
_cell_angle_beta 90.0
_cell_angle_gamma 90.0
_cell_formula_units_Z 1
_cell_length_a 7.0187(4)
_cell_length_b 7.0187
_cell_length_c 7.5098(5)
_cell_measurement_temperature 298
_cell_volume 369.95(3)
_computing_structure_refinement GSAS
_diffrn_ambient_temperature 298
_diffrn_detector 'Amorphous Si area detector'
_diffrn_detector_type PerkinElmer
_diffrn_measurement_device_type 17-BM
_diffrn_radiation_polarisn_ratio 0.94
_diffrn_radiation_probe x-ray
_diffrn_radiation_type synchrotron
_diffrn_radiation_wavelength 0.72768
_exptl_absorpt_correction_T_max 1.00000
_exptl_absorpt_correction_T_min 1.00000
_exptl_absorpt_process_details
;   GSAS Absorption/surface roughness correction: function number 0
 No correction is applied.
;
_pd_block_id 2016-04-09T10:43|NI_10XE_720|Wenqian_Xu|17-BM
_pd_calc_method 'Rietveld Refinement'
_pd_instr_location ' ?'
_pd_meas_number_of_points 4500
_pd_phase_name 'from C:/GSAS/MyWork/2015-1/PNNL/NiSiF6/CoSIFSIX-3.cif'
_pd_proc_info_datetime 2016-04-09T10:43:01
_pd_proc_info_excluded_regions ' ?'
_pd_proc_ls_background_function
;   GSAS Background function number 1 with 24 terms.
 Shifted Chebyshev function of 1st kind
      1:    2782.97     2:   -1742.17     3:    113.366     4:    313.919    
      5:   -681.718     6:    546.930     7:   -88.4986     8:   -145.477    
      9:    301.716    10:   -223.837    11:   -11.3371    12:    71.7336    
     13:   -130.904    14:    106.374    15:   -45.1376    16:   -17.0844    
     17:    49.4172    18:   -53.1930    19:   -8.28139    20:    19.1455    
     21:   -10.0660    22:    22.9737    23:   -43.1367    24:    11.2657    
;
_pd_proc_ls_peak_cutoff 0.00100
_pd_proc_ls_profile_function
;
 CW Profile function number 3 with  19 terms
 Pseudovoigt profile coefficients as parameterized in
 P. Thompson, D.E. Cox & J.B. Hastings (1987). J. Appl. Cryst.,20,79-83.
 Asymmetry correction of L.W. Finger, D.E. Cox & A. P. Jephcoat (1994).
 J. Appl. Cryst.,27,892-900.
 #1(GU)   = 1186.360 #2(GV)   =    0.000 #3(GW)   =    7.014
 #4(GP)   =    0.000 #5(LX)   =    0.000 #6(LY)   =   56.411
 #7(S/L)  =   0.0005 #8(H/L)  =   0.0005
 #9(trns) =     0.00 #10(shft)=   0.0000
 #11(stec)=     0.00 #12(ptec)=     0.00 #13(sfec)=     0.00
 #14(L11) =    0.000 #15(L22) =    0.000 #16(L33) =    0.000
 #17(L12) =    0.000 #18(L13) =    0.000 #19(L23) =    0.000
 Peak tails are ignored  where the intensity is below 0.0010 times the peak
   Aniso. broadening axis   0.0   0.0   1.0
;
_pd_proc_ls_prof_R_factor 0.0411
_pd_proc_ls_prof_wR_expected 0.0156
_pd_proc_ls_prof_wR_factor 0.0626
_pd_proc_number_of_points 4500
_pd_spec_mounting ' ?'
_refine_ls_goodness_of_fit_all 4.07
_refine_ls_matrix_type full
_refine_ls_number_parameters 47
_refine_ls_number_restraints 8
_refine_ls_R_Fsqd_factor 0.05565
_refine_ls_shift/su_max 0.04
_refine_ls_shift/su_mean 0.00
_reflns_d_resolution_high 1.019
_reflns_d_resolution_low 7.510
_reflns_limit_h_max 7
_reflns_limit_h_min 0
_reflns_limit_k_max 5
_reflns_limit_k_min 0
_reflns_limit_l_max 8
_reflns_limit_l_min 0
_reflns_number_total 138
_cod_data_source_file c6sc05012c2.cif
_cod_data_source_block NI_10XE_720_publ
_cod_depositor_comments
;
The following automatic conversions were performed:

data item '_geom_angle_publ_flag' value 'N' was changed to 'n' in
accordance with the
/home/saulius/struct/COD-crude-data/automatic-downloads/DataCite-retrospective/RSC/depositions/lib/dictionaries/cif_core.dic
dictionary named 'cif_core.dic' version 2.4.2 last updated on
2011-04-26 (41 times).

data item '_geom_bond_publ_flag' value 'N' was changed to 'n' in
accordance with the
/home/saulius/struct/COD-crude-data/automatic-downloads/DataCite-retrospective/RSC/depositions/lib/dictionaries/cif_core.dic
dictionary named 'cif_core.dic' version 2.4.2 last updated on
2011-04-26 (59 times).

Automatic conversion script
Id: cif_fix_values 6909 2019-04-08 15:41:33Z antanas 
;
_cod_original_cell_volume 369.95(5)
_cod_original_sg_symbol_H-M 'P 4/mmm'
_cod_database_code 1553648
_gsas_exptl_extinct_corr_t_min 1.00000
_gsas_exptl_extinct_corr_t_max 1.00000

loop_
_symmetry_equiv_pos_site_id
_symmetry_equiv_pos_as_xyz
1 +x,+y,+z
2 -y,+x,+z
3 -x,-y,+z
4 +y,-x,+z
5 -x,+y,+z
6 -y,-x,+z
7 +x,-y,+z
8 +y,+x,+z
-1 -x,-y,-z
-2 +y,-x,-z
-3 +x,+y,-z
-4 -y,+x,-z
-5 +x,-y,-z
-6 +y,+x,-z
-7 -x,+y,-z
-8 -y,-x,-z

loop_
_atom_site_type_symbol
_atom_site_label
_atom_site_fract_x
_atom_site_fract_y
_atom_site_fract_z
_atom_site_occupancy
_atom_site_thermal_displace_type
_atom_site_U_iso_or_equiv
Ni Ni1 0.5 0.5 0.5 1.0 Uiso 0.0063(16)
Si Si2 0.5 0.5 1.0 1.0 Uiso 0.048(4)
F F3 0.5 0.5 0.7634(11) 1.0 Uiso 0.0114(25)
F F4 0.6640(6) 0.6640(6) 1.0 1.0 Uiso 0.092(4)
N N5 0.8045(6) 0.5 0.5 1.0 Uiso 0.050(4)
C C6 0.90081(9) 0.4541(14) 0.6479(4) 0.5 Uiso 0.073(5)
H H6 0.8156(11) 0.4173(25) 0.7667(8) 0.5 Uiso 0.088(6)
Xe XE8 0.0 0.0 0.1646(11) 0.1719(19) Uiso 0.233(8)

loop_
_geom_angle_atom_site_label_1
_geom_angle_atom_site_label_2
_geom_angle_atom_site_label_3
_geom_angle
_geom_angle_site_symmetry_1
_geom_angle_site_symmetry_3
_geom_angle_publ_flag
F3 Ni1 F3 180.0 1_555 -1_666 n
F3 Si2 F3 180.0 1_555 -1_667 n
F3 Si2 F4 90.0 1_555 1_555 n
F3 Si2 F4 90.0 1_555 2_655 n
F3 Si2 F4 90.0 1_555 3_665 n
F3 Si2 F4 90.0 1_555 4_565 n
F3 Si2 F4 90.0 -1_667 1_555 n
F3 Si2 F4 90.0 -1_667 2_655 n
F3 Si2 F4 90.0 -1_667 3_665 n
F3 Si2 F4 90.0 -1_667 4_565 n
F4 Si2 F4 90.0 1_555 2_655 n
F4 Si2 F4 180.0 1_555 3_665 n
F4 Si2 F4 90.0 1_555 4_565 n
F4 Si2 F4 90.0 2_655 3_665 n
F4 Si2 F4 179.9802 2_655 4_565 n
F4 Si2 F4 90.0 3_665 4_565 n
Ni1 F3 Si2 180.0 1_555 1_555 n
C6 N5 C6 27.8(9) 1_555 7_565 n
C6 N5 C6 112.0(5) 1_555 -3_556 n
C6 N5 C6 119.4(4) 1_555 -5_566 n
C6 N5 C6 119.4(4) 7_565 -3_556 n
C6 N5 C6 112.0(5) 7_565 -5_566 n
C6 N5 C6 27.8(9) -3_556 -5_566 n
N5 C6 C6 110.9(6) 1_555 3_765 n
N5 C6 C6 120.31(22) 1_555 5_755 n
N5 C6 C6 76.1(4) 1_555 7_565 n
N5 C6 H6 116.9(4) 1_555 1_555 n
N5 C6 H6 99.1(8) 1_555 7_565 n
C6 C6 C6 24.8(7) 3_765 5_755 n
C6 C6 C6 65.2(7) 3_765 7_565 n
C6 C6 H6 126.13(34) 3_765 1_555 n
C6 C6 H6 96.7(11) 3_765 7_565 n
C6 C6 C6 90.0 5_755 7_565 n
C6 C6 H6 122.77(32) 5_755 1_555 n
C6 C6 H6 115.2(4) 5_755 7_565 n
C6 C6 H6 103.5(4) 7_565 1_555 n
C6 C6 H6 50.0(9) 7_565 7_565 n
H6 C6 H6 53.6(13) 1_555 7_565 n
C6 H6 C6 26.5(5) 1_555 7_565 n
C6 H6 H6 76.5(4) 1_555 7_565 n
C6 H6 H6 50.0(9) 7_565 7_565 n

loop_
_geom_bond_atom_site_label_1
_geom_bond_atom_site_label_2
_geom_bond_distance
_geom_bond_site_symmetry_2
_geom_bond_publ_flag
Ni1 F3 1.978(8) 1_555 n
Ni1 F3 1.978(8) -1_666 n
Ni1 N5 2.137(4) 1_555 n
Ni1 N5 2.137(4) 2_655 n
Ni1 N5 2.137(4) 3_665 n
Ni1 N5 2.137(4) 4_565 n
Si2 F3 1.777(8) 1_555 n
Si2 F3 1.777(8) -1_667 n
Si2 F4 1.628(6) 1_555 n
Si2 F4 1.628(6) 2_655 n
Si2 F4 1.628(6) 3_665 n
Si2 F4 1.628(6) 4_565 n
F3 Ni1 1.978(8) 1_555 n
F3 Si2 1.777(8) 1_555 n
F3 F4 2.410(6) 1_555 n
F3 F4 2.410(6) 2_655 n
F3 F4 2.410(6) 3_665 n
F3 F4 2.410(6) 4_565 n
F4 Si2 1.628(6) 1_555 n
F4 F3 2.410(6) 1_555 n
F4 F3 2.410(6) -1_667 n
F4 F4 2.303(9) 2_655 n
F4 F4 2.303(9) 4_565 n
F4 H6 2.128(7) 2_655 n
F4 H6 2.128(7) 7_565 n
F4 H6 2.128(7) -4_657 n
F4 H6 2.128(7) -5_567 n
F4 XE8 3.557(6) 1_666 n
F4 XE8 3.557(6) -1_666 n
N5 Ni1 2.137(4) 1_555 n
N5 C6 1.3393(6) 1_555 n
N5 C6 1.3393(6) 7_565 n
N5 C6 1.3393(6) -3_556 n
N5 C6 1.3393(6) -5_566 n
C6 N5 1.3393(6) 1_555 n
C6 C6 1.534(8) 3_765 n
C6 C6 1.3924(13) 5_755 n
C6 C6 0.644(19) 7_565 n
C6 C6 2.221(7) -3_556 n
C6 H6 1.105(5) 1_555 n
C6 H6 1.403(17) 7_565 n
H6 F4 2.128(7) 4_565 n
H6 C6 1.105(5) 1_555 n
H6 C6 1.403(17) 7_565 n
H6 H6 1.16(4) 7_565 n
H6 XE8 3.243(15) -1_656 n
XE8 F4 3.557(6) 1_444 n
XE8 F4 3.557(6) 2_644 n
XE8 F4 3.557(6) 3_664 n
XE8 F4 3.557(6) 4_464 n
XE8 H6 3.243(15) -1_656 n
XE8 H6 3.243(15) -2_566 n
XE8 H6 3.243(15) -3_456 n
XE8 H6 3.243(15) -4_546 n
XE8 H6 3.243(15) -5_456 n
XE8 H6 3.243(15) -6_546 n
XE8 H6 3.243(15) -7_656 n
XE8 H6 3.243(15) -8_566 n
XE8 XE8 2.473(17) -1_555 n

loop_
_gsas_i100_meas
5.29
100.00
3.41
14.24
8.70
7.38
24.19
14.47
8.68
2.09
3.45
1.31
0.03
0.00
5.61
0.93
0.07
0.04
3.75
3.02
11.14
6.99
3.18
0.18
0.96
0.36
0.69
5.93
0.55
0.57
1.73
5.44
0.04
4.46
1.57
2.15
1.80
1.08
1.13
2.85
0.51
0.98
3.33
0.12
2.29
2.41
0.46
0.86
0.17
0.07
1.69
0.02
0.95
0.07
0.87
0.58
0.03
0.97
2.39
0.95
0.92
1.68
0.22
0.24
0.35
0.22
1.62
0.13
0.12
2.37
0.41
1.20
0.34
0.71
0.20
0.01
0.19
0.89
0.25
0.37
1.71
0.34
1.36
0.44
0.35
0.09
0.05
0.38
0.08
0.09
0.09
1.42
0.69
0.09
0.34
0.22
0.23
0.49
0.12
0.07
0.05
0.51
0.16
0.16
0.11
0.15
1.44
0.45
0.11
0.32
0.06
0.17
0.63
0.34
0.17
0.32
0.16
0.37
0.21
0.06
0.23
0.16
0.07
0.42
0.14
0.15
0.16
0.28
0.12
0.05
0.20
0.30
0.20
0.04
0.11
0.29
0.42
0.09
